data_4106496
loop_
_publ_author_name
'Chien-Wei Hsu'
'Chao-Chen Lin'
'Min-Wen Chung'
'Yun Chi'
'Gene-Hsiang Lee'
'Pi-Tai Chou'
'Chih-Hao Chang'
'Pin-Yang Chen'

_publ_section_title
;
 Systematic Investigation of the Metal-Structure-Photophysics Relationship
 of Emissive d10-Complexes of Group 11 Elements: The Prospect of
 Application in Organic Light Emitting Devices
;
_journal_name_full 'Journal of the American Chemical Society'
_journal_page_first 12085
_journal_page_last 12099
_journal_paper_doi 10.1021/ja2026568
_journal_volume 133
_journal_year 2011
_chemical_formula_sum 'C29 H20 Au F6 N2 P'
_chemical_formula_weight 738.41
_chemical_name_systematic
; 
 ? 
;
_space_group_IT_number 2
_symmetry_cell_setting triclinic
_symmetry_space_group_name_Hall '-P 1'
_symmetry_space_group_name_H-M 'P -1'
_atom_sites_solution_hydrogens geom
_atom_sites_solution_primary direct
_atom_sites_solution_secondary difmap
_audit_creation_method SHELXL-97
_cell_angle_alpha 73.1230(10)
_cell_angle_beta 75.2700(10)
_cell_angle_gamma 64.7300(10)
_cell_formula_units_Z 2
_cell_length_a 8.7933(4)
_cell_length_b 10.1944(4)
_cell_length_c 16.6221(7)
_cell_measurement_reflns_used 4592
_cell_measurement_temperature 150(2)
_cell_measurement_theta_max 25.99
_cell_measurement_theta_min 2.26
_cell_volume 1274.71(9)
_computing_cell_refinement 'Bruker SAINT'
_computing_data_collection 'Bruker SMART'
_computing_data_reduction 'Bruker SAINT'
_computing_molecular_graphics 'Bruker SHELXTL'
_computing_publication_material 'Bruker SHELXTL'
_computing_structure_refinement 'SHELXL-97 (Sheldrick, 1997)'
_computing_structure_solution 'SHELXS-97 (Sheldrick, 1990)'
_diffrn_ambient_temperature 150(2)
_diffrn_measured_fraction_theta_full 0.994
_diffrn_measured_fraction_theta_max 0.994
_diffrn_measurement_device_type 'BRUKER SMART APEXCCD area detector'
_diffrn_measurement_method 'omega scans'
_diffrn_radiation_monochromator graphite
_diffrn_radiation_source 'fine-focus sealed tube'
_diffrn_radiation_type MoK\a
_diffrn_radiation_wavelength 0.71073
_diffrn_reflns_av_R_equivalents 0.0363
_diffrn_reflns_av_sigmaI/netI 0.0471
_diffrn_reflns_limit_h_max 11
_diffrn_reflns_limit_h_min -10
_diffrn_reflns_limit_k_max 13
_diffrn_reflns_limit_k_min -13
_diffrn_reflns_limit_l_max 21
_diffrn_reflns_limit_l_min -21
_diffrn_reflns_number 15191
_diffrn_reflns_theta_full 27.49
_diffrn_reflns_theta_max 27.49
_diffrn_reflns_theta_min 2.26
_exptl_absorpt_coefficient_mu 5.900
_exptl_absorpt_correction_T_max 0.5378
_exptl_absorpt_correction_T_min 0.4520
_exptl_absorpt_correction_type multi-scan
_exptl_crystal_colour colorless
_exptl_crystal_density_diffrn 1.924
_exptl_crystal_density_meas ?
_exptl_crystal_description block
_exptl_crystal_F_000 712
_exptl_crystal_size_max 0.16
_exptl_crystal_size_mid 0.12
_exptl_crystal_size_min 0.12
_refine_diff_density_max 1.497
_refine_diff_density_min -0.689
_refine_diff_density_rms 0.123
_refine_ls_extinction_method none
_refine_ls_goodness_of_fit_ref 1.030
_refine_ls_hydrogen_treatment constr
_refine_ls_matrix_type full
_refine_ls_number_parameters 352
_refine_ls_number_reflns 5819
_refine_ls_number_restraints 0
_refine_ls_restrained_S_all 1.030
_refine_ls_R_factor_all 0.0327
_refine_ls_R_factor_gt 0.0292
_refine_ls_shift/su_max 0.004
_refine_ls_shift/su_mean 0.001
_refine_ls_structure_factor_coef Fsqd
_refine_ls_weighting_details 'calc w=1/[\s^2^(Fo^2^)+(0.0265P)^2^+0.1758P] where P=(Fo^2^+2Fc^2^)/3'
_refine_ls_weighting_scheme calc
_refine_ls_wR_factor_gt 0.0617
_refine_ls_wR_factor_ref 0.0634
_reflns_number_gt 5423
_reflns_number_total 5819
_reflns_threshold_expression >2sigma(I)
_cod_data_source_file ja2026568_si_001_4.cif
_cod_data_source_block 6
_cod_depositor_comments
;
The following automatic conversions were performed:

'_exptl_crystal_density_meas' value 'not_measured' was changed to '?'
- the value is perceived as not measured.

Automatic conversion script
Id: cif_fix_values 3008 2015-01-20 13:52:24Z robertas 
;
_cod_database_code 4106496

loop_
_symmetry_equiv_pos_as_xyz
'x, y, z'
'-x, -y, -z'

loop_
_atom_site_label
_atom_site_type_symbol
_atom_site_fract_x
_atom_site_fract_y
_atom_site_fract_z
_atom_site_U_iso_or_equiv
_atom_site_adp_type
_atom_site_occupancy
_atom_site_symmetry_multiplicity
_atom_site_calc_flag
_atom_site_refinement_flags
Au Au 0.262417(18) 0.399407(15) 0.240589(8) 0.02092(5) Uani 1 1 d .
P1 P 0.15540(12) 0.25229(10) 0.34212(6) 0.01922(19) Uani 1 1 d .
N1 N 0.5859(4) 0.3180(4) 0.1740(2) 0.0271(7) Uani 1 1 d .
N2 N 0.3048(4) 0.5685(3) 0.14372(19) 0.0208(6) Uani 1 1 d .
C1 C 0.7193(5) 0.1927(4) 0.1906(3) 0.0320(9) Uani 1 1 d .
H1 H 0.6987 0.1100 0.2283 0.038 Uiso 1 1 calc R
C2 C 0.8862(5) 0.1742(5) 0.1567(3) 0.0328(10) Uani 1 1 d .
H2 H 0.9773 0.0821 0.1705 0.039 Uiso 1 1 calc R
C3 C 0.9148(5) 0.2935(5) 0.1024(3) 0.0354(10) Uani 1 1 d .
H3 H 1.0274 0.2860 0.0777 0.043 Uiso 1 1 calc R
C4 C 0.7774(5) 0.4262(5) 0.0836(3) 0.0314(9) Uani 1 1 d .
H4 H 0.7958 0.5100 0.0460 0.038 Uiso 1 1 calc R
C5 C 0.6132(5) 0.4353(4) 0.1201(2) 0.0222(8) Uani 1 1 d .
C6 C 0.4592(5) 0.5701(4) 0.1032(2) 0.0191(7) Uani 1 1 d .
C7 C 0.4358(5) 0.7083(4) 0.0474(2) 0.0221(8) Uani 1 1 d .
C8 C 0.2604(5) 0.7913(4) 0.0542(2) 0.0249(8) Uani 1 1 d .
H8 H 0.2046 0.8890 0.0239 0.030 Uiso 1 1 calc R
C9 C 0.1853(5) 0.7026(4) 0.1135(2) 0.0222(8) Uani 1 1 d .
C10 C 0.5611(5) 0.7686(4) -0.0089(2) 0.0280(9) Uani 1 1 d .
C11 C 0.0010(5) 0.7371(4) 0.1399(3) 0.0301(9) Uani 1 1 d .
C12 C 0.2079(5) 0.0766(4) 0.3144(2) 0.0202(7) Uani 1 1 d .
C13 C 0.3493(5) 0.0283(4) 0.2532(2) 0.0269(8) Uani 1 1 d .
H13 H 0.4173 0.0856 0.2281 0.032 Uiso 1 1 calc R
C14 C 0.3905(5) -0.1036(5) 0.2289(3) 0.0333(10) Uani 1 1 d .
H14 H 0.4883 -0.1377 0.1883 0.040 Uiso 1 1 calc R
C15 C 0.2888(5) -0.1859(4) 0.2639(3) 0.0285(9) Uani 1 1 d .
H15 H 0.3154 -0.2748 0.2462 0.034 Uiso 1 1 calc R
C16 C 0.1503(5) -0.1387(4) 0.3240(3) 0.0309(9) Uani 1 1 d .
H16 H 0.0825 -0.1962 0.3488 0.037 Uiso 1 1 calc R
C17 C 0.1084(5) -0.0069(4) 0.3488(2) 0.0245(8) Uani 1 1 d .
H17 H 0.0107 0.0260 0.3898 0.029 Uiso 1 1 calc R
C18 C 0.2162(4) 0.2089(4) 0.4464(2) 0.0206(7) Uani 1 1 d .
C19 C 0.2724(5) 0.0652(4) 0.4949(2) 0.0253(8) Uani 1 1 d .
H19 H 0.2840 -0.0154 0.4730 0.030 Uiso 1 1 calc R
C20 C 0.3114(5) 0.0395(5) 0.5749(2) 0.0302(9) Uani 1 1 d .
H20 H 0.3494 -0.0587 0.6078 0.036 Uiso 1 1 calc R
C21 C 0.2954(5) 0.1562(5) 0.6074(3) 0.0312(9) Uani 1 1 d .
H21 H 0.3221 0.1381 0.6625 0.037 Uiso 1 1 calc R
C22 C 0.2406(5) 0.2989(5) 0.5596(3) 0.0335(10) Uani 1 1 d .
H22 H 0.2305 0.3789 0.5816 0.040 Uiso 1 1 calc R
C23 C 0.2001(5) 0.3257(4) 0.4793(3) 0.0286(9) Uani 1 1 d .
H23 H 0.1614 0.4242 0.4468 0.034 Uiso 1 1 calc R
C24 C -0.0767(5) 0.3283(4) 0.3639(2) 0.0206(8) Uani 1 1 d .
C25 C -0.1648(5) 0.2904(4) 0.4423(3) 0.0259(8) Uani 1 1 d .
H25 H -0.1044 0.2274 0.4880 0.031 Uiso 1 1 calc R
C26 C -0.3411(5) 0.3436(5) 0.4551(3) 0.0339(10) Uani 1 1 d .
H26 H -0.4013 0.3172 0.5093 0.041 Uiso 1 1 calc R
C27 C -0.4289(5) 0.4352(5) 0.3884(3) 0.0375(11) Uani 1 1 d .
H27 H -0.5495 0.4707 0.3966 0.045 Uiso 1 1 calc R
C28 C -0.3412(5) 0.4752(5) 0.3098(3) 0.0337(10) Uani 1 1 d .
H28 H -0.4021 0.5397 0.2645 0.040 Uiso 1 1 calc R
C29 C -0.1650(5) 0.4215(4) 0.2968(3) 0.0269(9) Uani 1 1 d .
H29 H -0.1048 0.4480 0.2426 0.032 Uiso 1 1 calc R
F1 F 0.6627(3) 0.7831(3) 0.03367(15) 0.0332(5) Uani 1 1 d .
F2 F 0.6667(3) 0.6880(3) -0.06621(14) 0.0347(6) Uani 1 1 d .
F3 F 0.4826(3) 0.9048(3) -0.05418(16) 0.0400(6) Uani 1 1 d .
F4 F -0.0512(3) 0.6425(3) 0.12419(16) 0.0383(6) Uani 1 1 d .
F5 F -0.0500(3) 0.7362(3) 0.22374(17) 0.0444(7) Uani 1 1 d .
F6 F -0.0901(3) 0.8722(3) 0.0991(2) 0.0488(7) Uani 1 1 d .

loop_
_atom_site_aniso_label
_atom_site_aniso_U_11
_atom_site_aniso_U_22
_atom_site_aniso_U_33
_atom_site_aniso_U_23
_atom_site_aniso_U_13
_atom_site_aniso_U_12
Au 0.02685(9) 0.02077(8) 0.01724(8) -0.00232(5) -0.00028(6) -0.01378(6)
P1 0.0215(5) 0.0184(4) 0.0180(4) -0.0034(4) 0.0000(4) -0.0097(4)
N1 0.0265(18) 0.0253(17) 0.0254(17) 0.0015(14) -0.0028(14) -0.0112(14)
N2 0.0252(17) 0.0194(15) 0.0177(15) -0.0038(12) -0.0021(13) -0.0090(13)
C1 0.031(2) 0.025(2) 0.033(2) 0.0044(17) -0.0070(18) -0.0094(18)
C2 0.026(2) 0.031(2) 0.037(2) -0.0082(19) -0.0079(18) -0.0039(18)
C3 0.025(2) 0.039(2) 0.038(3) -0.006(2) -0.0013(19) -0.0118(19)
C4 0.028(2) 0.031(2) 0.030(2) -0.0005(18) 0.0023(17) -0.0138(18)
C5 0.028(2) 0.0254(19) 0.0184(18) -0.0075(15) -0.0034(15) -0.0131(16)
C6 0.0227(19) 0.0233(18) 0.0149(17) -0.0050(14) -0.0021(14) -0.0118(15)
C7 0.032(2) 0.0232(19) 0.0181(18) -0.0056(15) -0.0031(16) -0.0167(17)
C8 0.032(2) 0.0237(19) 0.0201(19) 0.0012(15) -0.0063(16) -0.0144(17)
C9 0.025(2) 0.0199(18) 0.0211(18) -0.0056(15) -0.0015(15) -0.0088(16)
C10 0.037(2) 0.027(2) 0.0202(19) -0.0003(16) -0.0038(17) -0.0160(18)
C11 0.028(2) 0.024(2) 0.035(2) -0.0012(17) -0.0069(18) -0.0084(17)
C12 0.0219(19) 0.0174(17) 0.0200(18) -0.0016(14) -0.0032(15) -0.0077(15)
C13 0.027(2) 0.028(2) 0.0231(19) -0.0055(16) 0.0016(16) -0.0117(17)
C14 0.032(2) 0.033(2) 0.031(2) -0.0135(19) 0.0026(18) -0.0085(19)
C15 0.032(2) 0.024(2) 0.029(2) -0.0048(17) -0.0131(18) -0.0060(17)
C16 0.033(2) 0.026(2) 0.036(2) -0.0010(18) -0.0084(19) -0.0158(18)
C17 0.025(2) 0.0220(19) 0.026(2) -0.0058(16) 0.0014(16) -0.0107(16)
C18 0.0184(18) 0.0248(19) 0.0187(18) -0.0045(15) 0.0011(14) -0.0106(15)
C19 0.028(2) 0.0246(19) 0.0230(19) -0.0043(16) 0.0002(16) -0.0125(17)
C20 0.027(2) 0.033(2) 0.022(2) 0.0017(17) -0.0045(17) -0.0083(18)
C21 0.024(2) 0.046(3) 0.023(2) -0.0096(19) -0.0044(17) -0.0111(19)
C22 0.034(2) 0.041(3) 0.033(2) -0.015(2) -0.0050(19) -0.017(2)
C23 0.033(2) 0.025(2) 0.029(2) -0.0051(17) -0.0044(18) -0.0128(18)
C24 0.0204(19) 0.0177(17) 0.0257(19) -0.0072(15) -0.0007(15) -0.0091(15)
C25 0.025(2) 0.0199(19) 0.029(2) -0.0050(16) -0.0003(16) -0.0070(16)
C26 0.029(2) 0.034(2) 0.034(2) -0.0098(19) 0.0101(19) -0.0140(19)
C27 0.021(2) 0.042(3) 0.052(3) -0.022(2) -0.001(2) -0.0075(19)
C28 0.032(2) 0.032(2) 0.038(2) -0.0129(19) -0.0127(19) -0.0041(19)
C29 0.031(2) 0.028(2) 0.024(2) -0.0098(16) -0.0047(17) -0.0102(18)
F1 0.0375(14) 0.0394(14) 0.0330(13) -0.0106(11) -0.0017(11) -0.0243(11)
F2 0.0423(14) 0.0421(14) 0.0229(12) -0.0112(11) 0.0071(11) -0.0229(12)
F3 0.0432(15) 0.0314(13) 0.0373(14) 0.0119(11) -0.0036(12) -0.0202(12)
F4 0.0362(14) 0.0361(14) 0.0481(16) 0.0016(12) -0.0151(12) -0.0207(12)
F5 0.0304(14) 0.0586(17) 0.0399(15) -0.0178(13) 0.0065(12) -0.0148(13)
F6 0.0311(14) 0.0281(14) 0.074(2) 0.0049(13) -0.0144(14) -0.0051(11)

loop_
_atom_type_symbol
_atom_type_description
_atom_type_scat_dispersion_real
_atom_type_scat_dispersion_imag
_atom_type_scat_source
C C 0.0033 0.0016 'International Tables Vol C Tables 4.2.6.8 and 6.1.1.4'
H H 0.0000 0.0000 'International Tables Vol C Tables 4.2.6.8 and 6.1.1.4'
N N 0.0061 0.0033 'International Tables Vol C Tables 4.2.6.8 and 6.1.1.4'
F F 0.0171 0.0103 'International Tables Vol C Tables 4.2.6.8 and 6.1.1.4'
P P 0.1023 0.0942 'International Tables Vol C Tables 4.2.6.8 and 6.1.1.4'
Au Au -2.0133 8.8022 'International Tables Vol C Tables 4.2.6.8 and 6.1.1.4'

loop_
_geom_angle_atom_site_label_1
_geom_angle_atom_site_label_2
_geom_angle_atom_site_label_3
_geom_angle
N2 Au P1 166.91(9)
N2 Au N1 69.28(11)
P1 Au N1 123.61(7)
C12 P1 C18 106.84(17)
C12 P1 C24 103.87(17)
C18 P1 C24 103.06(17)
C12 P1 Au 112.33(12)
C18 P1 Au 115.95(12)
C24 P1 Au 113.66(12)
C1 N1 C5 118.4(4)
C1 N1 Au 132.0(3)
C5 N1 Au 109.2(2)
C6 N2 C9 107.1(3)
C6 N2 Au 125.8(2)
C9 N2 Au 126.9(3)
N1 C1 C2 124.5(4)
C3 C2 C1 117.4(4)
C2 C3 C4 119.4(4)
C5 C4 C3 119.6(4)
N1 C5 C4 120.7(4)
N1 C5 C6 115.6(3)
C4 C5 C6 123.7(3)
N2 C6 C7 108.9(3)
N2 C6 C5 119.1(3)
C7 C6 C5 132.0(3)
C8 C7 C6 107.1(3)
C8 C7 C10 122.2(3)
C6 C7 C10 130.7(4)
C9 C8 C7 105.9(3)
N2 C9 C8 111.0(3)
N2 C9 C11 122.1(3)
C8 C9 C11 126.8(4)
F2 C10 F3 105.7(3)
F2 C10 F1 105.4(3)
F3 C10 F1 106.0(3)
F2 C10 C7 114.8(3)
F3 C10 C7 110.9(3)
F1 C10 C7 113.3(3)
F6 C11 F4 106.4(3)
F6 C11 F5 106.3(3)
F4 C11 F5 105.6(3)
F6 C11 C9 111.0(3)
F4 C11 C9 113.6(3)
F5 C11 C9 113.4(3)
C17 C12 C13 119.2(3)
C17 C12 P1 122.3(3)
C13 C12 P1 118.4(3)
C14 C13 C12 119.9(4)
C13 C14 C15 120.2(4)
C16 C15 C14 119.9(4)
C15 C16 C17 120.3(4)
C12 C17 C16 120.5(4)
C23 C18 C19 119.2(3)
C23 C18 P1 118.0(3)
C19 C18 P1 122.8(3)
C20 C19 C18 120.2(4)
C19 C20 C21 120.3(4)
C22 C21 C20 119.9(4)
C21 C22 C23 120.1(4)
C22 C23 C18 120.2(4)
C25 C24 C29 119.9(4)
C25 C24 P1 122.1(3)
C29 C24 P1 117.8(3)
C24 C25 C26 120.5(4)
C27 C26 C25 119.7(4)
C26 C27 C28 120.1(4)
C27 C28 C29 120.3(4)
C28 C29 C24 119.5(4)

loop_
_geom_bond_atom_site_label_1
_geom_bond_atom_site_label_2
_geom_bond_distance
Au N2 2.082(3)
Au P1 2.2160(9)
Au N1 2.631(3)
P1 C12 1.816(4)
P1 C18 1.819(4)
P1 C24 1.826(4)
N1 C1 1.329(5)
N1 C5 1.343(5)
N2 C6 1.358(5)
N2 C9 1.367(4)
C1 C2 1.382(6)
C2 C3 1.365(6)
C3 C4 1.392(6)
C4 C5 1.391(5)
C5 C6 1.476(5)
C6 C7 1.407(5)
C7 C8 1.400(5)
C7 C10 1.479(5)
C8 C9 1.373(5)
C9 C11 1.478(5)
C10 F2 1.340(5)
C10 F3 1.345(4)
C10 F1 1.348(5)
C11 F6 1.338(4)
C11 F4 1.340(5)
C11 F5 1.349(5)
C12 C17 1.385(5)
C12 C13 1.396(5)
C13 C14 1.387(5)
C14 C15 1.391(6)
C15 C16 1.367(6)
C16 C17 1.390(5)
C18 C23 1.391(5)
C18 C19 1.393(5)
C19 C20 1.381(5)
C20 C21 1.385(6)
C21 C22 1.380(6)
C22 C23 1.388(6)
C24 C25 1.378(5)
C24 C29 1.394(5)
C25 C26 1.387(6)
C26 C27 1.383(6)
C27 C28 1.384(6)
C28 C29 1.387(6)
